data_7060687
loop_
_publ_author_name
'Ge, Yuxi'
'Huang, Bin'

_publ_section_title
;
 Light-emitting analogues based on triphenylamine modified quinoxaline and
 pyridine[2,3-b]pyrazine exhibiting different mechanochromic luminescence
;
_journal_issue 25
_journal_name_full 'New Journal of Chemistry'
_journal_page_first 11304
_journal_page_last 11312
_journal_paper_doi 10.1039/D1NJ01350E
_journal_volume 45
_journal_year 2021
_chemical_formula_moiety 'C37 H26 N4'
_chemical_formula_sum 'C37 H26 N4'
_chemical_formula_weight 526.62
_space_group_crystal_system monoclinic
_space_group_IT_number 14
_space_group_name_Hall '-P 2ybc'
_space_group_name_H-M_alt 'P 1 21/c 1'
_atom_sites_solution_hydrogens geom
_atom_sites_solution_primary dual
_audit_creation_date 2021-04-29
_audit_creation_method
;
Olex2 1.3
(compiled 2020.11.12 svn.r5f609507 for OlexSys, GUI svn.r6272)
;
_audit_update_record
;
2021-04-29 deposited with the CCDC.	2021-05-19 downloaded from the CCDC.
;
_cell_angle_alpha 90
_cell_angle_beta 116.751(13)
_cell_angle_gamma 90
_cell_formula_units_Z 4
_cell_length_a 19.065(14)
_cell_length_b 8.994(7)
_cell_length_c 17.864(14)
_cell_measurement_reflns_used 1789
_cell_measurement_temperature 296.15
_cell_measurement_theta_max 21.955
_cell_measurement_theta_min 2.393
_cell_volume 2735(4)
_computing_cell_refinement 'SAINT V8.40A (Bruker, 2019)'
_computing_data_reduction 'SAINT V8.40A (Bruker, 2019)'
_computing_molecular_graphics 'Olex2 1.3 (Dolomanov et al., 2009)'
_computing_publication_material 'Olex2 1.3 (Dolomanov et al., 2009)'
_computing_structure_refinement 'SHELXL 2018/3 (Sheldrick, 2015)'
_computing_structure_solution 'SHELXT 2018/2 (Sheldrick, 2018)'
_diffrn_ambient_temperature 296.15
_diffrn_measured_fraction_theta_full 0.968
_diffrn_measured_fraction_theta_max 0.951
_diffrn_measurement_device_type 'Bruker APEX-II CCD'
_diffrn_measurement_method '\f and \w scans'
_diffrn_radiation_type MoK\a
_diffrn_radiation_wavelength 0.71073
_diffrn_reflns_av_R_equivalents 0.0824
_diffrn_reflns_av_unetI/netI 0.0982
_diffrn_reflns_Laue_measured_fraction_full 0.968
_diffrn_reflns_Laue_measured_fraction_max 0.951
_diffrn_reflns_limit_h_max 24
_diffrn_reflns_limit_h_min -24
_diffrn_reflns_limit_k_max 11
_diffrn_reflns_limit_k_min -11
_diffrn_reflns_limit_l_max 23
_diffrn_reflns_limit_l_min -19
_diffrn_reflns_number 18449
_diffrn_reflns_point_group_measured_fraction_full 0.968
_diffrn_reflns_point_group_measured_fraction_max 0.951
_diffrn_reflns_theta_full 25.242
_diffrn_reflns_theta_max 27.523
_diffrn_reflns_theta_min 1.196
_diffrn_source_current 0.6
_diffrn_source_power 0.03
_diffrn_source_voltage 50.0
_diffrn_standards_number 0
_exptl_absorpt_coefficient_mu 0.076
_exptl_absorpt_correction_T_max 0.7456
_exptl_absorpt_correction_T_min 0.3898
_exptl_absorpt_correction_type multi-scan
_exptl_absorpt_process_details
;
SADABS-2016/2 (Bruker,2016/2) was used for absorption correction.
wR2(int) was 0.1652 before and 0.0648 after correction.
The Ratio of minimum to maximum transmission is 0.5228.
The \l/2 correction factor is Not present.
;
_exptl_crystal_density_diffrn 1.279
_exptl_crystal_description plate
_exptl_crystal_F_000 1104
_exptl_crystal_size_max 0.1
_exptl_crystal_size_mid 0.08
_exptl_crystal_size_min 0.05
_refine_diff_density_max 0.218
_refine_diff_density_min -0.215
_refine_diff_density_rms 0.051
_refine_ls_extinction_method none
_refine_ls_goodness_of_fit_ref 0.970
_refine_ls_hydrogen_treatment constr
_refine_ls_matrix_type full
_refine_ls_number_parameters 370
_refine_ls_number_reflns 5982
_refine_ls_number_restraints 0
_refine_ls_restrained_S_all 0.970
_refine_ls_R_factor_all 0.1393
_refine_ls_R_factor_gt 0.0591
_refine_ls_shift/su_max 0.000
_refine_ls_shift/su_mean 0.000
_refine_ls_structure_factor_coef Fsqd
_refine_ls_weighting_details 'w=1/[\s^2^(Fo^2^)+(0.0759P)^2^] where P=(Fo^2^+2Fc^2^)/3'
_refine_ls_weighting_scheme calc
_refine_ls_wR_factor_gt 0.1389
_refine_ls_wR_factor_ref 0.1814
_reflns_Friedel_coverage 0.000
_reflns_number_gt 2892
_reflns_number_total 5982
_reflns_threshold_expression 'I > 2\s(I)'
_cod_data_source_file d1nj01350e2.cif
_cod_data_source_block a_CCDC1
_cod_depositor_comments 'Adding full bibliography for 7060684--7060687.cif.'
_cod_database_code 7060687
_shelx_shelxl_version_number 2018/3
_shelx_space_group_comment
;
The symmetry employed for this shelxl refinement is uniquely defined
by the following loop, which should always be used as a source of
symmetry information in preference to the above space-group names.
They are only intended as comments.
;
_shelx_estimated_absorpt_t_max 0.996
_shelx_estimated_absorpt_t_min 0.992
_olex2_refinement_description
;
1. Fixed Uiso
 At 1.2 times of:
  All C(H) groups
2.a Aromatic/amide H refined with riding coordinates:
 C15(H15), C20(H20), C23(H23), C37(H37), C18(H18), C26(H26), C14(H14),
 C12(H12), C17(H17), C27(H27), C30(H30), C8(H8), C33(H33), C2(H2), C6(H6),
 C36(H36), C35(H35), C9(H9), C11(H11), C28(H28), C29(H29), C34(H34), C10(H10),
 C3(H3), C5(H5), C4(H4)
;
_olex2_submission_special_instructions 'No special instructions were received'

loop_
_space_group_symop_operation_xyz
'x, y, z'
'-x, y+1/2, -z+1/2'
'-x, -y, -z'
'x, -y-1/2, z-1/2'

loop_
_atom_site_label
_atom_site_type_symbol
_atom_site_fract_x
_atom_site_fract_y
_atom_site_fract_z
_atom_site_U_iso_or_equiv
_atom_site_adp_type
_atom_site_occupancy
_atom_site_site_symmetry_order
_atom_site_calc_flag
_atom_site_refinement_flags_posn
_atom_site_refinement_flags_adp
_atom_site_refinement_flags_occupancy
_atom_site_disorder_assembly
_atom_site_disorder_group
N3 N 0.33537(11) 0.3384(2) 0.37273(13) 0.0404(5) Uani 1 1 d . . . . .
N2 N 0.45751(11) 0.3422(2) 0.48787(13) 0.0445(6) Uani 1 1 d . . . . .
N4 N 0.26115(11) 0.3507(2) 0.47798(13) 0.0451(6) Uani 1 1 d . . . . .
N1 N 0.69401(11) 0.3364(3) 0.97388(13) 0.0497(6) Uani 1 1 d . . . . .
C21 C 0.37796(13) 0.3446(3) 0.45778(15) 0.0380(6) Uani 1 1 d . . . . .
C24 C 0.21988(14) 0.3361(3) 0.39561(15) 0.0399(6) Uani 1 1 d . . . . .
C25 C 0.13352(14) 0.3214(3) 0.36397(15) 0.0407(6) Uani 1 1 d . . . . .
C32 C 0.21285(14) 0.3384(3) 0.24910(15) 0.0387(6) Uani 1 1 d . . . . .
C19 C 0.46859(14) 0.3668(3) 0.62917(15) 0.0401(6) Uani 1 1 d . . . . .
C15 C 0.59600(13) 0.4433(3) 0.74925(16) 0.0426(6) Uani 1 1 d . . . . .
H15 H 0.608286 0.495858 0.711883 0.051 Uiso 1 1 calc R U . . .
C22 C 0.34141(14) 0.3559(3) 0.51009(15) 0.0420(6) Uani 1 1 d . . . . .
C20 C 0.49896(14) 0.3537(3) 0.57006(16) 0.0436(6) Uani 1 1 d . . . . .
H20 H 0.553336 0.353245 0.591241 0.052 Uiso 1 1 calc R U . . .
C7 C 0.67769(14) 0.3558(3) 1.04265(16) 0.0443(7) Uani 1 1 d . . . . .
C31 C 0.25761(13) 0.3358(3) 0.34226(15) 0.0384(6) Uani 1 1 d . . . . .
C16 C 0.52338(13) 0.3714(3) 0.72023(15) 0.0391(6) Uani 1 1 d . . . . .
C13 C 0.63381(14) 0.3554(3) 0.88933(15) 0.0420(6) Uani 1 1 d . . . . .
C23 C 0.38852(14) 0.3669(3) 0.59732(16) 0.0479(7) Uani 1 1 d . . . . .
H23 H 0.365278 0.374138 0.633123 0.057 Uiso 1 1 calc R U . . .
C37 C 0.15415(14) 0.4411(3) 0.20842(16) 0.0452(7) Uani 1 1 d . . . . .
H37 H 0.140742 0.507928 0.239612 0.054 Uiso 1 1 calc R U . . .
C18 C 0.56072(14) 0.2897(3) 0.86241(16) 0.0462(7) Uani 1 1 d . . . . .
H18 H 0.548102 0.239573 0.900275 0.055 Uiso 1 1 calc R U . . .
C26 C 0.09466(14) 0.4150(3) 0.39444(17) 0.0471(7) Uani 1 1 d . . . . .
H26 H 0.122830 0.488088 0.433200 0.057 Uiso 1 1 calc R U . . .
C1 C 0.77117(14) 0.3021(3) 0.98544(16) 0.0465(7) Uani 1 1 d . . . . .
C14 C 0.64950(14) 0.4367(3) 0.83277(16) 0.0446(7) Uani 1 1 d . . . . .
H14 H 0.696827 0.487725 0.851411 0.053 Uiso 1 1 calc R U . . .
C12 C 0.62297(15) 0.4597(3) 1.04023(18) 0.0512(7) Uani 1 1 d . . . . .
H12 H 0.596018 0.516736 0.992262 0.061 Uiso 1 1 calc R U . . .
C17 C 0.50635(14) 0.2991(3) 0.77843(16) 0.0466(7) Uani 1 1 d . . . . .
H17 H 0.457207 0.255593 0.760902 0.056 Uiso 1 1 calc R U . . .
C27 C 0.01475(15) 0.4019(3) 0.36831(18) 0.0548(8) Uani 1 1 d . . . . .
H27 H -0.010449 0.466280 0.389135 0.066 Uiso 1 1 calc R U . . .
C30 C 0.08976(16) 0.2119(3) 0.30695(17) 0.0528(7) Uani 1 1 d . . . . .
H30 H 0.114405 0.147324 0.285612 0.063 Uiso 1 1 calc R U . . .
C8 C 0.71641(15) 0.2707(3) 1.11506(17) 0.0531(7) Uani 1 1 d . . . . .
H8 H 0.751967 0.198034 1.117189 0.064 Uiso 1 1 calc R U . . .
C33 C 0.23131(16) 0.2389(3) 0.20155(17) 0.0520(7) Uani 1 1 d . . . . .
H33 H 0.270773 0.168915 0.227969 0.062 Uiso 1 1 calc R U . . .
C2 C 0.78192(16) 0.2061(3) 0.93067(18) 0.0516(7) Uani 1 1 d . . . . .
H2 H 0.738699 0.161562 0.887291 0.062 Uiso 1 1 calc R U . . .
C6 C 0.83698(15) 0.3649(4) 1.05163(18) 0.0589(8) Uani 1 1 d . . . . .
H6 H 0.830918 0.429472 1.088964 0.071 Uiso 1 1 calc R U . . .
C36 C 0.11486(15) 0.4461(3) 0.12162(18) 0.0542(8) Uani 1 1 d . . . . .
H36 H 0.076096 0.517167 0.094875 0.065 Uiso 1 1 calc R U . . .
C35 C 0.13332(17) 0.3458(4) 0.07517(18) 0.0582(8) Uani 1 1 d . . . . .
H35 H 0.106537 0.347816 0.016943 0.070 Uiso 1 1 calc R U . . .
C9 C 0.70245(17) 0.2933(4) 1.18354(18) 0.0606(8) Uani 1 1 d . . . . .
H9 H 0.729963 0.238106 1.232136 0.073 Uiso 1 1 calc R U . . .
C11 C 0.60814(17) 0.4792(3) 1.1086(2) 0.0579(8) Uani 1 1 d . . . . .
H11 H 0.570927 0.548537 1.106085 0.070 Uiso 1 1 calc R U . . .
C28 C -0.02741(17) 0.2936(4) 0.3115(2) 0.0623(9) Uani 1 1 d . . . . .
H28 H -0.081259 0.285042 0.293243 0.075 Uiso 1 1 calc R U . . .
C29 C 0.01035(17) 0.1983(4) 0.2818(2) 0.0641(9) Uani 1 1 d . . . . .
H29 H -0.017930 0.123681 0.244331 0.077 Uiso 1 1 calc R U . . .
C34 C 0.19138(17) 0.2428(4) 0.11498(18) 0.0595(8) Uani 1 1 d . . . . .
H34 H 0.203989 0.175197 0.083546 0.071 Uiso 1 1 calc R U . . .
C10 C 0.64809(18) 0.3968(4) 1.18044(19) 0.0618(8) Uani 1 1 d . . . . .
H10 H 0.638390 0.411021 1.226513 0.074 Uiso 1 1 calc R U . . .
C3 C 0.85662(17) 0.1764(3) 0.9404(2) 0.0628(9) Uani 1 1 d . . . . .
H3 H 0.863039 0.113535 0.902658 0.075 Uiso 1 1 calc R U . . .
C5 C 0.91131(16) 0.3300(4) 1.0611(2) 0.0674(10) Uani 1 1 d . . . . .
H5 H 0.955113 0.369177 1.106163 0.081 Uiso 1 1 calc R U . . .
C4 C 0.92167(18) 0.2382(4) 1.0050(2) 0.0694(10) Uani 1 1 d . . . . .
H4 H 0.971739 0.218547 1.010724 0.083 Uiso 1 1 calc R U . . .

loop_
_atom_site_aniso_label
_atom_site_aniso_U_11
_atom_site_aniso_U_22
_atom_site_aniso_U_33
_atom_site_aniso_U_23
_atom_site_aniso_U_13
_atom_site_aniso_U_12
N3 0.0431(12) 0.0448(12) 0.0347(12) 0.0033(9) 0.0188(9) 0.0038(10)
N2 0.0411(11) 0.0559(14) 0.0389(13) 0.0019(10) 0.0200(10) 0.0008(10)
N4 0.0423(12) 0.0624(14) 0.0321(12) -0.0012(10) 0.0181(10) -0.0021(10)
N1 0.0397(11) 0.0758(16) 0.0306(12) 0.0039(11) 0.0132(10) 0.0049(11)
C21 0.0416(13) 0.0422(15) 0.0329(14) 0.0009(11) 0.0193(12) 0.0015(11)
C24 0.0453(13) 0.0448(15) 0.0332(14) 0.0009(11) 0.0208(12) 0.0019(12)
C25 0.0422(13) 0.0510(16) 0.0292(13) 0.0056(12) 0.0165(11) -0.0022(12)
C32 0.0414(13) 0.0443(15) 0.0334(13) 0.0002(12) 0.0196(11) -0.0023(12)
C19 0.0420(13) 0.0445(15) 0.0330(14) 0.0044(11) 0.0164(11) 0.0015(11)
C15 0.0461(14) 0.0460(15) 0.0389(15) 0.0036(12) 0.0219(12) -0.0009(12)
C22 0.0412(13) 0.0552(16) 0.0320(14) 0.0001(12) 0.0187(12) 0.0007(12)
C20 0.0393(13) 0.0530(16) 0.0376(15) 0.0050(12) 0.0166(12) 0.0018(12)
C7 0.0436(14) 0.0535(16) 0.0339(15) -0.0040(12) 0.0156(12) -0.0070(13)
C31 0.0420(14) 0.0407(14) 0.0334(14) 0.0015(11) 0.0179(11) 0.0019(11)
C16 0.0397(13) 0.0437(15) 0.0337(14) 0.0032(11) 0.0163(11) 0.0012(11)
C13 0.0418(13) 0.0533(16) 0.0302(13) -0.0008(12) 0.0157(11) 0.0006(12)
C23 0.0494(15) 0.0650(18) 0.0350(14) -0.0018(13) 0.0242(12) 0.0021(14)
C37 0.0506(15) 0.0455(16) 0.0414(16) 0.0040(12) 0.0225(12) 0.0029(13)
C18 0.0473(15) 0.0549(16) 0.0389(15) 0.0050(12) 0.0217(12) -0.0058(13)
C26 0.0456(14) 0.0546(16) 0.0443(16) -0.0044(13) 0.0230(13) -0.0052(13)
C1 0.0446(14) 0.0575(17) 0.0360(15) 0.0091(13) 0.0170(12) -0.0008(13)
C14 0.0390(13) 0.0522(16) 0.0414(15) -0.0005(13) 0.0170(12) -0.0050(12)
C12 0.0579(16) 0.0484(17) 0.0450(17) 0.0003(13) 0.0210(14) -0.0028(14)
C17 0.0411(14) 0.0575(17) 0.0407(15) 0.0001(13) 0.0178(12) -0.0089(13)
C27 0.0457(15) 0.0655(19) 0.0599(19) -0.0025(15) 0.0297(14) -0.0004(14)
C30 0.0557(16) 0.0569(18) 0.0507(17) -0.0096(14) 0.0284(14) -0.0104(14)
C8 0.0510(16) 0.0644(19) 0.0408(16) 0.0048(14) 0.0180(13) -0.0010(14)
C33 0.0558(16) 0.0650(18) 0.0401(16) -0.0013(14) 0.0259(13) 0.0053(14)
C2 0.0508(16) 0.0613(18) 0.0443(16) 0.0063(14) 0.0228(13) 0.0011(14)
C6 0.0512(16) 0.077(2) 0.0425(17) 0.0038(15) 0.0158(14) -0.0099(15)
C36 0.0527(16) 0.0599(19) 0.0461(18) 0.0133(15) 0.0187(14) 0.0007(14)
C35 0.0586(17) 0.079(2) 0.0334(15) -0.0005(15) 0.0171(14) -0.0155(17)
C9 0.0641(19) 0.078(2) 0.0389(17) 0.0089(15) 0.0225(15) -0.0093(17)
C11 0.0653(18) 0.0589(19) 0.058(2) -0.0131(16) 0.0358(16) -0.0090(15)
C28 0.0423(15) 0.080(2) 0.065(2) -0.0041(17) 0.0250(15) -0.0124(16)
C29 0.0579(18) 0.076(2) 0.061(2) -0.0215(17) 0.0290(16) -0.0272(17)
C34 0.0672(19) 0.074(2) 0.0426(17) -0.0134(16) 0.0293(15) -0.0060(17)
C10 0.075(2) 0.074(2) 0.0455(18) -0.0119(16) 0.0360(16) -0.0197(18)
C3 0.0625(19) 0.068(2) 0.069(2) 0.0157(17) 0.0391(17) 0.0099(16)
C5 0.0419(16) 0.096(3) 0.054(2) 0.0187(18) 0.0123(14) -0.0152(16)
C4 0.0470(17) 0.087(2) 0.078(2) 0.032(2) 0.0317(18) 0.0070(17)

loop_
_atom_type_symbol
_atom_type_description
_atom_type_scat_dispersion_real
_atom_type_scat_dispersion_imag
_atom_type_scat_source
C C 0.0033 0.0016 'International Tables Vol C Tables 4.2.6.8 and 6.1.1.4'
H H 0.0000 0.0000 'International Tables Vol C Tables 4.2.6.8 and 6.1.1.4'
N N 0.0061 0.0033 'International Tables Vol C Tables 4.2.6.8 and 6.1.1.4'

loop_
_geom_angle_atom_site_label_1
_geom_angle_atom_site_label_2
_geom_angle_atom_site_label_3
_geom_angle
_geom_angle_site_symmetry_1
_geom_angle_site_symmetry_3
_geom_angle_publ_flag
C31 N3 C21 116.9(2) . . ?
C20 N2 C21 116.1(2) . . ?
C24 N4 C22 117.4(2) . . ?
C7 N1 C13 121.1(2) . . ?
C7 N1 C1 121.3(2) . . ?
C1 N1 C13 117.5(2) . . ?
N3 C21 C22 121.4(2) . . ?
N2 C21 N3 116.0(2) . . ?
N2 C21 C22 122.6(2) . . ?
N4 C24 C25 115.7(2) . . ?
N4 C24 C31 121.0(2) . . ?
C31 C24 C25 123.4(2) . . ?
C26 C25 C24 119.6(2) . . ?
C26 C25 C30 117.9(2) . . ?
C30 C25 C24 122.5(2) . . ?
C37 C32 C31 121.4(2) . . ?
C37 C32 C33 118.7(2) . . ?
C33 C32 C31 119.9(2) . . ?
C20 C19 C16 119.7(2) . . ?
C23 C19 C20 116.3(2) . . ?
C23 C19 C16 123.9(2) . . ?
C16 C15 H15 119.7 . . ?
C14 C15 H15 119.7 . . ?
C14 C15 C16 120.5(3) . . ?
N4 C22 C21 121.0(2) . . ?
N4 C22 C23 120.0(2) . . ?
C21 C22 C23 118.9(2) . . ?
N2 C20 C19 126.4(2) . . ?
N2 C20 H20 116.8 . . ?
C19 C20 H20 116.8 . . ?
C12 C7 N1 121.0(2) . . ?
C12 C7 C8 118.4(3) . . ?
C8 C7 N1 120.6(3) . . ?
N3 C31 C24 122.0(2) . . ?
N3 C31 C32 115.4(2) . . ?
C24 C31 C32 122.5(2) . . ?
C15 C16 C19 120.6(2) . . ?
C17 C16 C19 121.5(2) . . ?
C17 C16 C15 117.8(2) . . ?
C18 C13 N1 121.1(2) . . ?
C14 C13 N1 119.8(2) . . ?
C14 C13 C18 119.1(2) . . ?
C19 C23 C22 119.8(2) . . ?
C19 C23 H23 120.1 . . ?
C22 C23 H23 120.1 . . ?
C32 C37 H37 119.6 . . ?
C32 C37 C36 120.9(3) . . ?
C36 C37 H37 119.6 . . ?
C13 C18 H18 120.2 . . ?
C13 C18 C17 119.6(2) . . ?
C17 C18 H18 120.2 . . ?
C25 C26 H26 119.4 . . ?
C27 C26 C25 121.2(3) . . ?
C27 C26 H26 119.4 . . ?
C2 C1 N1 120.2(2) . . ?
C2 C1 C6 119.1(3) . . ?
C6 C1 N1 120.7(3) . . ?
C15 C14 C13 121.0(2) . . ?
C15 C14 H14 119.5 . . ?
C13 C14 H14 119.5 . . ?
C7 C12 H12 119.7 . . ?
C11 C12 C7 120.5(3) . . ?
C11 C12 H12 119.7 . . ?
C16 C17 C18 121.8(2) . . ?
C16 C17 H17 119.1 . . ?
C18 C17 H17 119.1 . . ?
C26 C27 H27 120.1 . . ?
C28 C27 C26 119.9(3) . . ?
C28 C27 H27 120.1 . . ?
C25 C30 H30 119.7 . . ?
C29 C30 C25 120.7(3) . . ?
C29 C30 H30 119.7 . . ?
C7 C8 H8 119.7 . . ?
C9 C8 C7 120.6(3) . . ?
C9 C8 H8 119.7 . . ?
C32 C33 H33 119.8 . . ?
C34 C33 C32 120.4(3) . . ?
C34 C33 H33 119.8 . . ?
C1 C2 H2 119.9 . . ?
C3 C2 C1 120.2(3) . . ?
C3 C2 H2 119.9 . . ?
C1 C6 H6 120.3 . . ?
C5 C6 C1 119.4(3) . . ?
C5 C6 H6 120.3 . . ?
C37 C36 H36 120.1 . . ?
C35 C36 C37 119.9(3) . . ?
C35 C36 H36 120.1 . . ?
C36 C35 H35 120.1 . . ?
C34 C35 C36 119.8(3) . . ?
C34 C35 H35 120.1 . . ?
C8 C9 H9 119.8 . . ?
C10 C9 C8 120.4(3) . . ?
C10 C9 H9 119.8 . . ?
C12 C11 H11 119.8 . . ?
C10 C11 C12 120.5(3) . . ?
C10 C11 H11 119.8 . . ?
C27 C28 H28 120.2 . . ?
C29 C28 C27 119.6(3) . . ?
C29 C28 H28 120.2 . . ?
C30 C29 H29 119.7 . . ?
C28 C29 C30 120.7(3) . . ?
C28 C29 H29 119.7 . . ?
C33 C34 H34 119.8 . . ?
C35 C34 C33 120.5(3) . . ?
C35 C34 H34 119.8 . . ?
C9 C10 C11 119.5(3) . . ?
C9 C10 H10 120.2 . . ?
C11 C10 H10 120.2 . . ?
C2 C3 H3 119.4 . . ?
C4 C3 C2 121.2(3) . . ?
C4 C3 H3 119.4 . . ?
C6 C5 H5 119.3 . . ?
C4 C5 C6 121.3(3) . . ?
C4 C5 H5 119.3 . . ?
C3 C4 C5 118.8(3) . . ?
C3 C4 H4 120.6 . . ?
C5 C4 H4 120.6 . . ?

loop_
_geom_bond_atom_site_label_1
_geom_bond_atom_site_label_2
_geom_bond_distance
_geom_bond_site_symmetry_2
_geom_bond_publ_flag
N3 C21 1.364(3) . ?
N3 C31 1.330(3) . ?
N2 C21 1.362(3) . ?
N2 C20 1.322(3) . ?
N4 C24 1.326(3) . ?
N4 C22 1.372(3) . ?
N1 C7 1.407(3) . ?
N1 C13 1.438(3) . ?
N1 C1 1.424(3) . ?
C21 C22 1.398(4) . ?
C24 C25 1.487(3) . ?
C24 C31 1.429(4) . ?
C25 C26 1.385(4) . ?
C25 C30 1.392(4) . ?
C32 C31 1.490(3) . ?
C32 C37 1.379(3) . ?
C32 C33 1.384(4) . ?
C19 C20 1.419(4) . ?
C19 C16 1.486(3) . ?
C19 C23 1.368(3) . ?
C15 H15 0.9300 . ?
C15 C16 1.399(3) . ?
C15 C14 1.378(4) . ?
C22 C23 1.409(3) . ?
C20 H20 0.9300 . ?
C7 C12 1.387(4) . ?
C7 C8 1.395(4) . ?
C16 C17 1.383(4) . ?
C13 C18 1.385(3) . ?
C13 C14 1.385(4) . ?
C23 H23 0.9300 . ?
C37 H37 0.9300 . ?
C37 C36 1.386(4) . ?
C18 H18 0.9300 . ?
C18 C17 1.390(4) . ?
C26 H26 0.9300 . ?
C26 C27 1.383(4) . ?
C1 C2 1.388(4) . ?
C1 C6 1.399(4) . ?
C14 H14 0.9300 . ?
C12 H12 0.9300 . ?
C12 C11 1.384(4) . ?
C17 H17 0.9300 . ?
C27 H27 0.9300 . ?
C27 C28 1.376(4) . ?
C30 H30 0.9300 . ?
C30 C29 1.377(4) . ?
C8 H8 0.9300 . ?
C8 C9 1.379(4) . ?
C33 H33 0.9300 . ?
C33 C34 1.383(4) . ?
C2 H2 0.9300 . ?
C2 C3 1.381(4) . ?
C6 H6 0.9300 . ?
C6 C5 1.386(4) . ?
C36 H36 0.9300 . ?
C36 C35 1.374(4) . ?
C35 H35 0.9300 . ?
C35 C34 1.371(4) . ?
C9 H9 0.9300 . ?
C9 C10 1.376(4) . ?
C11 H11 0.9300 . ?
C11 C10 1.377(4) . ?
C28 H28 0.9300 . ?
C28 C29 1.369(4) . ?
C29 H29 0.9300 . ?
C34 H34 0.9300 . ?
C10 H10 0.9300 . ?
C3 H3 0.9300 . ?
C3 C4 1.374(5) . ?
C5 H5 0.9300 . ?
C5 C4 1.379(5) . ?
C4 H4 0.9300 . ?

loop_
_geom_torsion_atom_site_label_1
_geom_torsion_atom_site_label_2
_geom_torsion_atom_site_label_3
_geom_torsion_atom_site_label_4
_geom_torsion
_geom_torsion_site_symmetry_1
_geom_torsion_site_symmetry_2
_geom_torsion_site_symmetry_3
_geom_torsion_site_symmetry_4
_geom_torsion_publ_flag
N3 C21 C22 N4 4.6(4) . . . . ?
N3 C21 C22 C23 -177.9(2) . . . . ?
N2 C21 C22 N4 -176.8(2) . . . . ?
N2 C21 C22 C23 0.6(4) . . . . ?
N4 C24 C25 C26 44.9(3) . . . . ?
N4 C24 C25 C30 -132.1(3) . . . . ?
N4 C24 C31 N3 5.3(4) . . . . ?
N4 C24 C31 C32 -172.3(2) . . . . ?
N4 C22 C23 C19 177.7(2) . . . . ?
N1 C7 C12 C11 -179.2(2) . . . . ?
N1 C7 C8 C9 177.7(2) . . . . ?
N1 C13 C18 C17 -174.2(2) . . . . ?
N1 C13 C14 C15 172.9(2) . . . . ?
N1 C1 C2 C3 178.0(2) . . . . ?
N1 C1 C6 C5 -179.7(3) . . . . ?
C21 N3 C31 C24 -1.3(3) . . . . ?
C21 N3 C31 C32 176.4(2) . . . . ?
C21 N2 C20 C19 0.6(4) . . . . ?
C21 C22 C23 C19 0.2(4) . . . . ?
C24 N4 C22 C21 -0.7(4) . . . . ?
C24 N4 C22 C23 -178.1(2) . . . . ?
C24 C25 C26 C27 -178.1(2) . . . . ?
C24 C25 C30 C29 177.3(3) . . . . ?
C25 C24 C31 N3 -175.1(2) . . . . ?
C25 C24 C31 C32 7.3(4) . . . . ?
C25 C26 C27 C28 0.5(4) . . . . ?
C25 C30 C29 C28 1.0(5) . . . . ?
C32 C37 C36 C35 1.3(4) . . . . ?
C32 C33 C34 C35 0.3(4) . . . . ?
C19 C16 C17 C18 173.1(3) . . . . ?
C15 C16 C17 C18 -3.7(4) . . . . ?
C22 N4 C24 C25 176.3(2) . . . . ?
C22 N4 C24 C31 -4.1(4) . . . . ?
C20 N2 C21 N3 177.6(2) . . . . ?
C20 N2 C21 C22 -1.0(4) . . . . ?
C20 C19 C16 C15 35.9(4) . . . . ?
C20 C19 C16 C17 -140.8(3) . . . . ?
C20 C19 C23 C22 -0.6(4) . . . . ?
C7 N1 C13 C18 -47.7(4) . . . . ?
C7 N1 C13 C14 134.4(3) . . . . ?
C7 N1 C1 C2 143.3(3) . . . . ?
C7 N1 C1 C6 -37.0(4) . . . . ?
C7 C12 C11 C10 0.7(4) . . . . ?
C7 C8 C9 C10 2.2(4) . . . . ?
C31 N3 C21 N2 177.9(2) . . . . ?
C31 N3 C21 C22 -3.4(4) . . . . ?
C31 C24 C25 C26 -134.7(3) . . . . ?
C31 C24 C25 C30 48.2(4) . . . . ?
C31 C32 C37 C36 177.6(2) . . . . ?
C31 C32 C33 C34 -178.4(3) . . . . ?
C16 C19 C20 N2 177.1(2) . . . . ?
C16 C19 C23 C22 -177.3(2) . . . . ?
C16 C15 C14 C13 2.1(4) . . . . ?
C13 N1 C7 C12 -33.4(4) . . . . ?
C13 N1 C7 C8 146.7(3) . . . . ?
C13 N1 C1 C2 -38.8(4) . . . . ?
C13 N1 C1 C6 141.0(3) . . . . ?
C13 C18 C17 C16 0.7(4) . . . . ?
C23 C19 C20 N2 0.2(4) . . . . ?
C23 C19 C16 C15 -147.5(3) . . . . ?
C23 C19 C16 C17 35.8(4) . . . . ?
C37 C32 C31 N3 -127.7(3) . . . . ?
C37 C32 C31 C24 50.1(3) . . . . ?
C37 C32 C33 C34 -0.1(4) . . . . ?
C37 C36 C35 C34 -1.0(4) . . . . ?
C18 C13 C14 C15 -5.1(4) . . . . ?
C26 C25 C30 C29 0.2(4) . . . . ?
C26 C27 C28 C29 0.7(5) . . . . ?
C1 N1 C7 C12 144.5(3) . . . . ?
C1 N1 C7 C8 -35.5(4) . . . . ?
C1 N1 C13 C18 134.4(3) . . . . ?
C1 N1 C13 C14 -43.6(4) . . . . ?
C1 C2 C3 C4 1.3(4) . . . . ?
C1 C6 C5 C4 2.1(5) . . . . ?
C14 C15 C16 C19 -174.5(2) . . . . ?
C14 C15 C16 C17 2.3(4) . . . . ?
C14 C13 C18 C17 3.8(4) . . . . ?
C12 C7 C8 C9 -2.2(4) . . . . ?
C12 C11 C10 C9 -0.7(4) . . . . ?
C27 C28 C29 C30 -1.4(5) . . . . ?
C30 C25 C26 C27 -0.9(4) . . . . ?
C8 C7 C12 C11 0.8(4) . . . . ?
C8 C9 C10 C11 -0.7(4) . . . . ?
C33 C32 C31 N3 50.7(3) . . . . ?
C33 C32 C31 C24 -131.6(3) . . . . ?
C33 C32 C37 C36 -0.7(4) . . . . ?
C2 C1 C6 C5 0.0(4) . . . . ?
C2 C3 C4 C5 0.7(5) . . . . ?
C6 C1 C2 C3 -1.7(4) . . . . ?
C6 C5 C4 C3 -2.4(5) . . . . ?
C36 C35 C34 C33 0.2(4) . . . . ?
